data_4324078
loop_
_publ_author_name
'Dapeng Zhao'
'Bo Gao'
'Wei Gao'
'Xuyang Luo'
'Duihai Tang'
'Ying Mu'
'Ling Ye'

_publ_section_title
;
 New Titanium Complexes with Symmetric or Asymmetric
 cis-9,10-Dihydrophenanthrenediamide Ligands Formed through Sequential
 Intramolecular C-C Bond-Forming Reactions
;
_journal_name_full 'Inorganic Chemistry'
_journal_page_first 30
_journal_page_last 36
_journal_paper_doi 10.1021/ic1008768
_journal_volume 50
_journal_year 2011
_chemical_formula_sum 'C59 H71 Cl2 N3 O Ti'
_chemical_formula_weight 956.99
_chemical_name_systematic
; 
 ? 
;
_space_group_IT_number 2
_symmetry_cell_setting triclinic
_symmetry_space_group_name_Hall '-P 1'
_symmetry_space_group_name_H-M 'P -1'
_atom_sites_solution_hydrogens geom
_atom_sites_solution_primary direct
_atom_sites_solution_secondary difmap
_audit_creation_method SHELXL-97
_cell_angle_alpha 88.2330(10)
_cell_angle_beta 82.7220(10)
_cell_angle_gamma 82.5740(10)
_cell_formula_units_Z 2
_cell_length_a 11.2356(8)
_cell_length_b 12.8590(9)
_cell_length_c 18.0523(13)
_cell_measurement_temperature 185(2)
_cell_volume 2565.2(3)
_computing_cell_refinement 'Bruker SMART'
_computing_data_collection 'Bruker SMART'
_computing_data_reduction 'Bruker SAINT'
_computing_molecular_graphics 'Bruker SHELXTL'
_computing_publication_material 'Bruker SHELXTL'
_computing_structure_refinement 'SHELXL-97 (Sheldrick, 1997)'
_computing_structure_solution 'SHELXS-97 (Sheldrick, 1990)'
_diffrn_ambient_temperature 185(2)
_diffrn_measured_fraction_theta_full 0.974
_diffrn_measured_fraction_theta_max 0.974
_diffrn_measurement_device_type 'CCD area detector'
_diffrn_measurement_method 'phi and omega scan'
_diffrn_radiation_monochromator graphite
_diffrn_radiation_source 'fine-focus sealed tube'
_diffrn_radiation_type MoK\a
_diffrn_radiation_wavelength 0.71073
_diffrn_reflns_av_R_equivalents 0.0184
_diffrn_reflns_av_sigmaI/netI 0.0396
_diffrn_reflns_limit_h_max 13
_diffrn_reflns_limit_h_min -13
_diffrn_reflns_limit_k_max 13
_diffrn_reflns_limit_k_min -15
_diffrn_reflns_limit_l_max 18
_diffrn_reflns_limit_l_min -22
_diffrn_reflns_number 14516
_diffrn_reflns_theta_full 26.05
_diffrn_reflns_theta_max 26.05
_diffrn_reflns_theta_min 1.60
_exptl_absorpt_coefficient_mu 0.314
_exptl_absorpt_correction_T_max 0.9663
_exptl_absorpt_correction_T_min 0.9633
_exptl_absorpt_correction_type multi-scan
_exptl_crystal_colour yellow
_exptl_crystal_density_diffrn 1.239
_exptl_crystal_density_method 'not measured'
_exptl_crystal_description block
_exptl_crystal_F_000 1020
_exptl_crystal_size_max 0.12
_exptl_crystal_size_mid 0.12
_exptl_crystal_size_min 0.11
_refine_diff_density_max 1.717
_refine_diff_density_min -0.694
_refine_diff_density_rms 0.060
_refine_ls_extinction_method none
_refine_ls_goodness_of_fit_ref 1.030
_refine_ls_hydrogen_treatment constr
_refine_ls_matrix_type full
_refine_ls_number_parameters 648
_refine_ls_number_reflns 9860
_refine_ls_number_restraints 12
_refine_ls_restrained_S_all 1.095
_refine_ls_R_factor_all 0.0712
_refine_ls_R_factor_gt 0.0573
_refine_ls_shift/su_max 0.001
_refine_ls_shift/su_mean 0.000
_refine_ls_structure_factor_coef Fsqd
_refine_ls_weighting_details 'calc w=1/[\s^2^(Fo^2^)+(0.0812P)^2^+1.9917P] where P=(Fo^2^+2Fc^2^)/3'
_refine_ls_weighting_scheme calc
_refine_ls_wR_factor_gt 0.1460
_refine_ls_wR_factor_ref 0.1582
_reflns_number_gt 7967
_reflns_number_total 9860
_reflns_threshold_expression >2sigma(I)
_cod_data_source_file ic1008768_si_001_4.cif
_cod_data_source_block 3a
_cod_database_code 4324078

loop_
_symmetry_equiv_pos_as_xyz
'x, y, z'
'-x, -y, -z'

loop_
_atom_site_label
_atom_site_type_symbol
_atom_site_fract_x
_atom_site_fract_y
_atom_site_fract_z
_atom_site_U_iso_or_equiv
_atom_site_adp_type
_atom_site_occupancy
_atom_site_symmetry_multiplicity
_atom_site_calc_flag
_atom_site_refinement_flags
_atom_site_disorder_assembly
_atom_site_disorder_group
C1 C 0.8622(2) 0.62796(18) 0.65450(14) 0.0228(5) Uani 1 1 d . . .
H1 H 0.9257 0.6212 0.6102 0.027 Uiso 1 1 calc R . .
C2 C 0.7892(2) 0.53573(19) 0.65351(14) 0.0258(5) Uani 1 1 d . . .
C3 C 0.7131(2) 0.5335(2) 0.59885(16) 0.0310(6) Uani 1 1 d . . .
H3 H 0.7106 0.5872 0.5615 0.037 Uiso 1 1 calc R . .
C4 C 0.6405(3) 0.4541(2) 0.59772(18) 0.0391(7) Uani 1 1 d . . .
H4 H 0.5892 0.4532 0.5598 0.047 Uiso 1 1 calc R . .
C5 C 0.6438(3) 0.3765(2) 0.6523(2) 0.0446(8) Uani 1 1 d . . .
H5 H 0.5906 0.3245 0.6540 0.053 Uiso 1 1 calc R . .
C6 C 0.7236(3) 0.3742(2) 0.70419(18) 0.0413(7) Uani 1 1 d . . .
H6 H 0.7261 0.3197 0.7409 0.050 Uiso 1 1 calc R . .
C7 C 0.8019(3) 0.45135(19) 0.70377(16) 0.0312(6) Uani 1 1 d . . .
C8 C 0.9019(3) 0.4407(2) 0.75006(16) 0.0334(6) Uani 1 1 d . . .
C9 C 0.9439(3) 0.3431(2) 0.78090(18) 0.0444(8) Uani 1 1 d . . .
H9 H 0.9028 0.2843 0.7750 0.053 Uiso 1 1 calc R . .
C10 C 1.0433(3) 0.3308(3) 0.81944(19) 0.0518(9) Uani 1 1 d . . .
H10 H 1.0691 0.2645 0.8406 0.062 Uiso 1 1 calc R . .
C11 C 1.1053(3) 0.4151(3) 0.82722(18) 0.0491(9) Uani 1 1 d . . .
H11 H 1.1742 0.4069 0.8535 0.059 Uiso 1 1 calc R . .
C12 C 1.0663(3) 0.5120(2) 0.79631(16) 0.0376(7) Uani 1 1 d . . .
H12 H 1.1099 0.5696 0.8012 0.045 Uiso 1 1 calc R . .
C13 C 0.9647(2) 0.5266(2) 0.75837(15) 0.0305(6) Uani 1 1 d . . .
C14 C 0.9270(2) 0.63356(19) 0.72405(14) 0.0250(5) Uani 1 1 d . . .
H14 H 1.0032 0.6645 0.7071 0.030 Uiso 1 1 calc R . .
C15 C 0.7821(2) 0.77604(18) 0.57338(14) 0.0230(5) Uani 1 1 d . . .
C16 C 0.8891(2) 0.80207(19) 0.52989(15) 0.0276(6) Uani 1 1 d . . .
C17 C 0.8803(3) 0.8510(2) 0.46087(16) 0.0338(6) Uani 1 1 d . . .
H17 H 0.9521 0.8662 0.4311 0.041 Uiso 1 1 calc R . .
C18 C 0.7709(3) 0.8784(2) 0.43403(16) 0.0373(7) Uani 1 1 d . . .
H18 H 0.7672 0.9137 0.3872 0.045 Uiso 1 1 calc R . .
C19 C 0.6668(3) 0.8536(2) 0.47622(16) 0.0333(6) Uani 1 1 d . . .
H19 H 0.5912 0.8725 0.4579 0.040 Uiso 1 1 calc R . .
C20 C 0.6696(2) 0.80147(19) 0.54489(14) 0.0256(5) Uani 1 1 d . . .
C21 C 1.0154(2) 0.7823(2) 0.55536(18) 0.0366(7) Uani 1 1 d . . .
H21 H 1.0063 0.7533 0.6075 0.044 Uiso 1 1 calc R . .
C22 C 1.0734(3) 0.8842(3) 0.5564(2) 0.0473(8) Uani 1 1 d . . .
H22A H 1.1543 0.8683 0.5720 0.071 Uiso 1 1 calc R . .
H22B H 1.0232 0.9331 0.5917 0.071 Uiso 1 1 calc R . .
H22C H 1.0796 0.9162 0.5063 0.071 Uiso 1 1 calc R . .
C23 C 1.0993(3) 0.7023(3) 0.5070(2) 0.0601(10) Uani 1 1 d . . .
H23A H 1.1102 0.7290 0.4555 0.090 Uiso 1 1 calc R . .
H23B H 1.0639 0.6364 0.5083 0.090 Uiso 1 1 calc R . .
H23C H 1.1778 0.6899 0.5261 0.090 Uiso 1 1 calc R . .
C24 C 0.5502(2) 0.7740(2) 0.58578(16) 0.0306(6) Uani 1 1 d . . .
H24 H 0.5688 0.7288 0.6300 0.037 Uiso 1 1 calc R . .
C25 C 0.4838(3) 0.7120(3) 0.5364(2) 0.0449(8) Uani 1 1 d . . .
H25A H 0.4155 0.6851 0.5669 0.067 Uiso 1 1 calc R . .
H25B H 0.5396 0.6532 0.5141 0.067 Uiso 1 1 calc R . .
H25C H 0.4539 0.7581 0.4968 0.067 Uiso 1 1 calc R . .
C26 C 0.4664(3) 0.8721(3) 0.6145(2) 0.0444(8) Uani 1 1 d . . .
H26A H 0.5071 0.9098 0.6482 0.067 Uiso 1 1 calc R . .
H26B H 0.3918 0.8512 0.6416 0.067 Uiso 1 1 calc R . .
H26C H 0.4468 0.9178 0.5722 0.067 Uiso 1 1 calc R . .
C27 C 0.9106(2) 0.71811(19) 0.84418(14) 0.0256(5) Uani 1 1 d . . .
C28 C 0.8707(2) 0.6684(2) 0.91195(15) 0.0289(6) Uani 1 1 d . . .
C29 C 0.9378(3) 0.6692(2) 0.97161(16) 0.0354(6) Uani 1 1 d . . .
H29 H 0.9117 0.6350 1.0171 0.043 Uiso 1 1 calc R . .
C30 C 1.0407(3) 0.7178(2) 0.96686(17) 0.0390(7) Uani 1 1 d . . .
H30 H 1.0861 0.7155 1.0080 0.047 Uiso 1 1 calc R . .
C31 C 1.0771(3) 0.7699(2) 0.90146(17) 0.0365(7) Uani 1 1 d . . .
H31 H 1.1468 0.8053 0.8985 0.044 Uiso 1 1 calc R . .
C32 C 1.0138(2) 0.7718(2) 0.83967(16) 0.0303(6) Uani 1 1 d . . .
C33 C 0.7568(3) 0.6141(2) 0.92393(16) 0.0329(6) Uani 1 1 d . . .
H33 H 0.7169 0.6223 0.8773 0.039 Uiso 1 1 calc R . .
C34 C 0.6675(3) 0.6633(2) 0.98861(17) 0.0399(7) Uani 1 1 d . . .
H34A H 0.7038 0.6525 1.0353 0.060 Uiso 1 1 calc R . .
H34B H 0.5930 0.6302 0.9930 0.060 Uiso 1 1 calc R . .
H34C H 0.6485 0.7387 0.9789 0.060 Uiso 1 1 calc R . .
C35 C 0.7864(3) 0.4966(2) 0.94082(19) 0.0449(8) Uani 1 1 d . . .
H35A H 0.8436 0.4641 0.9000 0.067 Uiso 1 1 calc R . .
H35B H 0.7119 0.4635 0.9456 0.067 Uiso 1 1 calc R . .
H35C H 0.8225 0.4873 0.9876 0.067 Uiso 1 1 calc R . .
C36 C 1.0600(3) 0.8334(2) 0.77105(18) 0.0406(7) Uani 1 1 d . . .
H36 H 1.0004 0.8352 0.7342 0.049 Uiso 1 1 calc R . .
C37 C 1.1835(3) 0.7817(4) 0.7337(2) 0.0613(11) Uani 1 1 d . . .
H37A H 1.2442 0.7822 0.7682 0.092 Uiso 1 1 calc R . .
H37B H 1.2077 0.8209 0.6880 0.092 Uiso 1 1 calc R . .
H37C H 1.1772 0.7092 0.7211 0.092 Uiso 1 1 calc R . .
C38 C 1.0703(4) 0.9472(3) 0.7909(2) 0.0632(11) Uani 1 1 d . . .
H38A H 0.9923 0.9798 0.8156 0.095 Uiso 1 1 calc R . .
H38B H 1.0930 0.9868 0.7452 0.095 Uiso 1 1 calc R . .
H38C H 1.1322 0.9475 0.8245 0.095 Uiso 1 1 calc R . .
C39 C 0.5657(2) 0.72342(19) 0.78412(14) 0.0237(5) Uani 1 1 d . . .
C40 C 0.5297(2) 0.6304(2) 0.76127(15) 0.0298(6) Uani 1 1 d . . .
H40 H 0.5683 0.5999 0.7158 0.036 Uiso 1 1 calc R . .
C41 C 0.4394(3) 0.5810(2) 0.80274(17) 0.0365(7) Uani 1 1 d . . .
H41 H 0.4186 0.5176 0.7853 0.044 Uiso 1 1 calc R . .
C42 C 0.3798(3) 0.6226(2) 0.86875(17) 0.0375(7) Uani 1 1 d . . .
H42 H 0.3185 0.5884 0.8969 0.045 Uiso 1 1 calc R . .
C43 C 0.4109(2) 0.7151(2) 0.89333(16) 0.0326(6) Uani 1 1 d . . .
H43 H 0.3698 0.7458 0.9382 0.039 Uiso 1 1 calc R . .
C44 C 0.5028(2) 0.76310(19) 0.85184(14) 0.0251(5) Uani 1 1 d . . .
C45 C 0.5347(2) 0.8604(2) 0.87881(15) 0.0281(6) Uani 1 1 d . . .
H45 H 0.4854 0.8949 0.9198 0.034 Uiso 1 1 calc R . .
C46 C 0.6348(3) 1.0077(2) 0.86679(15) 0.0309(6) Uani 1 1 d . . .
C47 C 0.5527(3) 1.0872(2) 0.83880(16) 0.0379(7) Uani 1 1 d . B .
C48 C 0.5655(4) 1.1910(2) 0.85283(19) 0.0517(9) Uani 1 1 d . . .
H48 H 0.5115 1.2460 0.8346 0.062 Uiso 1 1 calc R . .
C49 C 0.6544(4) 1.2153(3) 0.8925(2) 0.0589(10) Uani 1 1 d . . .
H49 H 0.6626 1.2866 0.9001 0.071 Uiso 1 1 calc R . .
C50 C 0.7313(3) 1.1374(3) 0.9211(2) 0.0512(9) Uani 1 1 d . . .
H50 H 0.7919 1.1555 0.9487 0.061 Uiso 1 1 calc R . .
C51 C 0.7221(3) 1.0312(2) 0.91025(17) 0.0382(7) Uani 1 1 d . A .
C52 C 0.8002(3) 0.9467(3) 0.94747(19) 0.0456(8) Uani 1 1 d . . .
H52A H 0.8843 0.9641 0.9418 0.055 Uiso 0.645(8) 1 calc PR A 1
H52B H 0.8008 0.8794 0.9221 0.055 Uiso 0.645(8) 1 calc PR A 1
H52C H 0.7486 0.9038 0.9787 0.055 Uiso 0.355(8) 1 d PR A 2
H52D H 0.8480 0.9020 0.9094 0.055 Uiso 0.355(8) 1 d PR A 2
C53A C 0.7567(6) 0.9333(5) 1.0304(3) 0.0587(18) Uani 0.645(8) 1 d P A 1
H53A H 0.8095 0.8766 1.0518 0.088 Uiso 0.645(8) 1 calc PR A 1
H53B H 0.6736 0.9158 1.0364 0.088 Uiso 0.645(8) 1 calc PR A 1
H53C H 0.7591 0.9988 1.0562 0.088 Uiso 0.645(8) 1 calc PR A 1
C53B C 0.8824(11) 0.9879(9) 0.9937(7) 0.068(4) Uani 0.355(8) 1 d P A 2
H53D H 0.9394 1.0267 0.9619 0.102 Uiso 0.355(8) 1 calc PR A 2
H53E H 0.9273 0.9295 1.0187 0.102 Uiso 0.355(8) 1 calc PR A 2
H53F H 0.8351 1.0350 1.0313 0.102 Uiso 0.355(8) 1 calc PR A 2
C54 C 0.4545(3) 1.0622(3) 0.79484(18) 0.0455(8) Uani 1 1 d . . .
H54A H 0.4042 1.0166 0.8269 0.055 Uiso 0.682(8) 1 calc PR B 1
H54B H 0.4944 1.0196 0.7517 0.055 Uiso 0.682(8) 1 calc PR B 1
H54C H 0.4572 1.1022 0.7483 0.055 Uiso 0.318(8) 1 d PR B 2
H54D H 0.4659 0.9881 0.7832 0.055 Uiso 0.318(8) 1 d PR B 2
C55A C 0.3693(6) 1.1500(5) 0.7648(4) 0.069(2) Uani 0.682(8) 1 d P B 1
H55A H 0.3136 1.1201 0.7363 0.103 Uiso 0.682(8) 1 calc PR B 1
H55B H 0.4162 1.1963 0.7321 0.103 Uiso 0.682(8) 1 calc PR B 1
H55C H 0.3231 1.1903 0.8065 0.103 Uiso 0.682(8) 1 calc PR B 1
C55B C 0.3365(10) 1.0902(10) 0.8411(7) 0.058(4) Uani 0.318(8) 1 d P B 2
H55D H 0.3227 1.0347 0.8784 0.087 Uiso 0.318(8) 1 calc PR B 2
H55E H 0.2716 1.0980 0.8090 0.087 Uiso 0.318(8) 1 calc PR B 2
H55F H 0.3370 1.1565 0.8664 0.087 Uiso 0.318(8) 1 calc PR B 2
C56 C 0.7600(3) 1.0124(2) 0.65175(16) 0.0343(6) Uani 1 1 d . . .
H56 H 0.8223 0.9780 0.6126 0.041 Uiso 1 1 calc R . .
C57 C 0.6640(3) 1.0768(3) 0.6131(2) 0.0536(9) Uani 1 1 d . . .
H57A H 0.6289 1.0314 0.5814 0.080 Uiso 1 1 calc R . .
H57B H 0.7000 1.1314 0.5822 0.080 Uiso 1 1 calc R . .
H57C H 0.6005 1.1096 0.6505 0.080 Uiso 1 1 calc R . .
C58 C 0.8219(3) 1.0798(3) 0.69803(19) 0.0475(8) Uani 1 1 d . . .
H58A H 0.7622 1.1148 0.7366 0.071 Uiso 1 1 calc R . .
H58B H 0.8589 1.1326 0.6658 0.071 Uiso 1 1 calc R . .
H58C H 0.8846 1.0357 0.7217 0.071 Uiso 1 1 calc R . .
C59 C 0.7807(4) 0.6207(3) 0.3665(2) 0.0599(10) Uani 1 1 d . . .
H59A H 0.7359 0.6855 0.3896 0.072 Uiso 0.617(3) 1 calc PR C 1
H59B H 0.8154 0.6387 0.3153 0.072 Uiso 0.617(3) 1 calc PR C 1
H59C H 0.8611 0.6111 0.3389 0.072 Uiso 0.383(3) 1 d PR C 2
H59D H 0.7834 0.6550 0.4133 0.072 Uiso 0.383(3) 1 d PR C 2
Cl1A Cl 0.90165(16) 0.57108(15) 0.42047(10) 0.0726(6) Uani 0.617(3) 1 d P C 1
Cl2A Cl 0.6847(3) 0.5313(4) 0.3625(3) 0.1565(18) Uani 0.617(3) 1 d PU C 1
Cl1B Cl 0.7222(5) 0.5030(3) 0.3810(3) 0.0948(17) Uani 0.383(3) 1 d PU C 2
Cl2B Cl 0.6651(3) 0.6971(3) 0.30919(18) 0.0814(11) Uani 0.383(3) 1 d P C 2
N1 N 0.78507(18) 0.73014(15) 0.64675(11) 0.0212(4) Uani 1 1 d . . .
N2 N 0.85210(18) 0.70917(15) 0.77858(11) 0.0224(4) Uani 1 1 d . . .
N3 N 0.62805(19) 0.90006(16) 0.84811(12) 0.0268(5) Uani 1 1 d . . .
O2 O 0.71121(16) 0.93229(13) 0.69744(10) 0.0291(4) Uani 1 1 d . . .
Ti1 Ti 0.72288(4) 0.80148(3) 0.73933(2) 0.02015(13) Uani 1 1 d . . .

loop_
_atom_site_aniso_label
_atom_site_aniso_U_11
_atom_site_aniso_U_22
_atom_site_aniso_U_33
_atom_site_aniso_U_23
_atom_site_aniso_U_13
_atom_site_aniso_U_12
C1 0.0253(12) 0.0187(11) 0.0220(12) 0.0011(9) 0.0028(10) 0.0007(9)
C2 0.0282(13) 0.0200(12) 0.0265(13) -0.0032(10) 0.0048(11) 0.0002(10)
C3 0.0384(15) 0.0226(13) 0.0310(15) -0.0056(10) 0.0012(12) -0.0040(11)
C4 0.0434(17) 0.0312(15) 0.0436(18) -0.0144(13) -0.0023(14) -0.0078(12)
C5 0.0520(19) 0.0232(14) 0.059(2) -0.0092(13) 0.0049(16) -0.0142(13)
C6 0.0522(19) 0.0221(14) 0.0460(19) 0.0024(12) 0.0083(15) -0.0060(12)
C7 0.0372(15) 0.0194(12) 0.0334(15) 0.0003(10) 0.0057(12) -0.0003(11)
C8 0.0409(16) 0.0271(14) 0.0272(14) 0.0029(11) 0.0052(12) 0.0040(11)
C9 0.059(2) 0.0298(15) 0.0385(17) 0.0067(12) 0.0027(15) 0.0073(14)
C10 0.070(2) 0.0386(18) 0.0376(18) 0.0115(14) -0.0027(17) 0.0196(16)
C11 0.0520(19) 0.054(2) 0.0340(17) 0.0030(14) -0.0073(15) 0.0239(16)
C12 0.0396(16) 0.0390(16) 0.0300(15) -0.0015(12) -0.0036(12) 0.0103(13)
C13 0.0343(14) 0.0301(14) 0.0223(13) 0.0031(10) 0.0019(11) 0.0077(11)
C14 0.0230(12) 0.0257(13) 0.0248(13) 0.0014(10) -0.0003(10) -0.0003(10)
C15 0.0292(13) 0.0168(11) 0.0221(13) -0.0009(9) -0.0005(10) -0.0018(9)
C16 0.0303(14) 0.0224(12) 0.0280(14) 0.0001(10) 0.0039(11) -0.0027(10)
C17 0.0396(16) 0.0300(14) 0.0295(15) 0.0028(11) 0.0065(12) -0.0071(12)
C18 0.0539(18) 0.0350(15) 0.0229(14) 0.0076(11) -0.0046(13) -0.0077(13)
C19 0.0396(16) 0.0317(14) 0.0298(15) 0.0021(11) -0.0096(12) -0.0045(12)
C20 0.0317(14) 0.0206(12) 0.0246(13) -0.0019(10) -0.0034(11) -0.0037(10)
C21 0.0279(14) 0.0356(15) 0.0433(17) 0.0150(13) 0.0033(12) -0.0035(11)
C22 0.0323(16) 0.0520(19) 0.060(2) 0.0231(16) -0.0107(15) -0.0159(14)
C23 0.0420(19) 0.055(2) 0.072(3) 0.0121(18) 0.0181(18) 0.0082(16)
C24 0.0284(14) 0.0343(14) 0.0307(15) 0.0035(11) -0.0086(11) -0.0057(11)
C25 0.0425(17) 0.0431(17) 0.055(2) 0.0056(15) -0.0211(15) -0.0165(14)
C26 0.0271(15) 0.0496(19) 0.055(2) -0.0040(15) 0.0006(14) -0.0026(13)
C27 0.0260(13) 0.0257(12) 0.0243(13) -0.0007(10) -0.0035(10) 0.0003(10)
C28 0.0307(14) 0.0274(13) 0.0273(14) 0.0019(10) -0.0039(11) 0.0011(11)
C29 0.0430(16) 0.0369(15) 0.0269(15) 0.0045(11) -0.0082(12) -0.0042(12)
C30 0.0393(16) 0.0432(17) 0.0372(17) 0.0029(13) -0.0187(13) -0.0024(13)
C31 0.0300(14) 0.0400(16) 0.0415(17) 0.0018(13) -0.0108(13) -0.0068(12)
C32 0.0278(13) 0.0312(14) 0.0322(15) 0.0023(11) -0.0051(11) -0.0037(11)
C33 0.0382(15) 0.0342(15) 0.0274(14) 0.0077(11) -0.0073(12) -0.0076(12)
C34 0.0345(15) 0.0491(18) 0.0347(17) 0.0080(13) -0.0037(13) -0.0024(13)
C35 0.057(2) 0.0357(16) 0.0397(18) 0.0064(13) 0.0047(15) -0.0113(14)
C36 0.0335(15) 0.0524(18) 0.0395(17) 0.0126(14) -0.0093(13) -0.0179(13)
C37 0.0300(16) 0.104(3) 0.050(2) 0.023(2) -0.0016(15) -0.0195(18)
C38 0.081(3) 0.056(2) 0.066(3) 0.0236(19) -0.034(2) -0.040(2)
C39 0.0221(12) 0.0240(12) 0.0247(13) 0.0021(10) -0.0033(10) -0.0021(9)
C40 0.0322(14) 0.0264(13) 0.0295(14) -0.0024(11) 0.0031(11) -0.0048(11)
C41 0.0380(16) 0.0305(14) 0.0425(17) -0.0013(12) -0.0019(13) -0.0129(12)
C42 0.0318(15) 0.0440(17) 0.0362(16) 0.0047(13) 0.0057(12) -0.0138(12)
C43 0.0262(13) 0.0425(16) 0.0275(14) -0.0014(12) 0.0036(11) -0.0050(11)
C44 0.0225(12) 0.0265(13) 0.0256(13) 0.0016(10) -0.0037(10) -0.0005(10)
C45 0.0287(13) 0.0304(13) 0.0232(13) -0.0022(10) 0.0008(11) 0.0002(11)
C46 0.0380(15) 0.0283(13) 0.0250(14) -0.0066(11) 0.0059(11) -0.0077(11)
C47 0.0491(18) 0.0298(14) 0.0305(15) -0.0046(11) 0.0075(13) 0.0000(12)
C48 0.076(2) 0.0293(16) 0.045(2) -0.0036(14) 0.0072(18) 0.0009(16)
C49 0.094(3) 0.0280(16) 0.053(2) -0.0137(15) 0.009(2) -0.0173(18)
C50 0.066(2) 0.0455(19) 0.045(2) -0.0157(15) 0.0017(17) -0.0238(17)
C51 0.0439(17) 0.0396(16) 0.0304(15) -0.0111(12) 0.0062(13) -0.0108(13)
C52 0.0465(18) 0.0475(18) 0.0457(19) -0.0148(15) -0.0108(15) -0.0079(14)
C53A 0.070(4) 0.059(4) 0.044(3) -0.008(3) -0.008(3) 0.005(3)
C53B 0.082(8) 0.057(7) 0.074(8) -0.023(6) -0.046(7) -0.001(6)
C54 0.0498(19) 0.0467(18) 0.0351(17) -0.0007(14) -0.0032(14) 0.0105(15)
C55A 0.070(4) 0.058(4) 0.075(4) 0.001(3) -0.023(3) 0.019(3)
C55B 0.040(6) 0.069(8) 0.063(8) -0.007(6) 0.000(5) -0.006(5)
C56 0.0425(16) 0.0235(13) 0.0348(16) 0.0031(11) 0.0044(13) -0.0061(11)
C57 0.067(2) 0.0374(17) 0.061(2) 0.0241(16) -0.0216(19) -0.0149(16)
C58 0.055(2) 0.0409(17) 0.049(2) 0.0038(14) -0.0062(16) -0.0176(15)
C59 0.068(2) 0.051(2) 0.059(2) -0.0122(17) 0.0030(19) -0.0065(18)
Cl1A 0.0712(11) 0.0872(13) 0.0523(10) -0.0169(8) -0.0008(8) 0.0142(9)
Cl2A 0.0893(19) 0.243(4) 0.154(3) -0.074(3) 0.0076(19) -0.089(2)
Cl1B 0.157(4) 0.0364(13) 0.078(2) 0.0059(13) 0.038(2) -0.0145(17)
Cl2B 0.0656(18) 0.099(2) 0.075(2) -0.0105(16) -0.0161(15) 0.0177(16)
N1 0.0226(10) 0.0184(10) 0.0218(11) 0.0016(8) -0.0001(8) -0.0021(8)
N2 0.0222(10) 0.0223(10) 0.0219(11) 0.0015(8) -0.0014(8) -0.0016(8)
N3 0.0305(12) 0.0241(11) 0.0257(12) -0.0018(9) -0.0029(9) -0.0030(9)
O2 0.0363(10) 0.0201(9) 0.0288(10) 0.0026(7) 0.0007(8) -0.0014(7)
Ti1 0.0212(2) 0.0181(2) 0.0207(2) 0.00072(16) -0.00093(17) -0.00234(16)

loop_
_atom_type_symbol
_atom_type_description
_atom_type_scat_dispersion_real
_atom_type_scat_dispersion_imag
_atom_type_scat_source
C C 0.0033 0.0016 'International Tables Vol C Tables 4.2.6.8 and 6.1.1.4'
H H 0.0000 0.0000 'International Tables Vol C Tables 4.2.6.8 and 6.1.1.4'
N N 0.0061 0.0033 'International Tables Vol C Tables 4.2.6.8 and 6.1.1.4'
O O 0.0106 0.0060 'International Tables Vol C Tables 4.2.6.8 and 6.1.1.4'
Cl Cl 0.1484 0.1585 'International Tables Vol C Tables 4.2.6.8 and 6.1.1.4'
Ti Ti 0.2776 0.4457 'International Tables Vol C Tables 4.2.6.8 and 6.1.1.4'

loop_
_geom_angle_atom_site_label_1
_geom_angle_atom_site_label_2
_geom_angle_atom_site_label_3
_geom_angle
_geom_angle_site_symmetry_1
_geom_angle_site_symmetry_3
_geom_angle_publ_flag
N1 C1 C2 111.35(19) . . ?
N1 C1 C14 107.70(19) . . ?
C2 C1 C14 115.2(2) . . ?
N1 C1 H1 107.4 . . ?
C2 C1 H1 107.4 . . ?
C14 C1 H1 107.4 . . ?
C3 C2 C7 119.3(2) . . ?
C3 C2 C1 119.0(2) . . ?
C7 C2 C1 121.6(2) . . ?
C2 C3 C4 121.2(3) . . ?
C2 C3 H3 119.4 . . ?
C4 C3 H3 119.4 . . ?
C5 C4 C3 119.2(3) . . ?
C5 C4 H4 120.4 . . ?
C3 C4 H4 120.4 . . ?
C6 C5 C4 120.3(3) . . ?
C6 C5 H5 119.9 . . ?
C4 C5 H5 119.9 . . ?
C5 C6 C7 121.0(3) . . ?
C5 C6 H6 119.5 . . ?
C7 C6 H6 119.5 . . ?
C2 C7 C6 118.4(3) . . ?
C2 C7 C8 119.6(2) . . ?
C6 C7 C8 121.8(3) . . ?
C13 C8 C9 118.5(3) . . ?
C13 C8 C7 120.1(2) . . ?
C9 C8 C7 121.1(3) . . ?
C10 C9 C8 121.4(3) . . ?
C10 C9 H9 119.3 . . ?
C8 C9 H9 119.3 . . ?
C9 C10 C11 120.0(3) . . ?
C9 C10 H10 120.0 . . ?
C11 C10 H10 120.0 . . ?
C10 C11 C12 119.5(3) . . ?
C10 C11 H11 120.2 . . ?
C12 C11 H11 120.2 . . ?
C11 C12 C13 121.4(3) . . ?
C11 C12 H12 119.3 . . ?
C13 C12 H12 119.3 . . ?
C12 C13 C8 119.1(3) . . ?
C12 C13 C14 119.5(3) . . ?
C8 C13 C14 121.3(2) . . ?
N2 C14 C13 113.6(2) . . ?
N2 C14 C1 109.60(19) . . ?
C13 C14 C1 113.5(2) . . ?
N2 C14 H14 106.5 . . ?
C13 C14 H14 106.5 . . ?
C1 C14 H14 106.5 . . ?
C20 C15 C16 118.9(2) . . ?
C20 C15 N1 119.7(2) . . ?
C16 C15 N1 121.3(2) . . ?
C17 C16 C15 119.0(2) . . ?
C17 C16 C21 117.0(2) . . ?
C15 C16 C21 124.0(2) . . ?
C18 C17 C16 122.2(3) . . ?
C18 C17 H17 118.9 . . ?
C16 C17 H17 118.9 . . ?
C17 C18 C19 118.9(3) . . ?
C17 C18 H18 120.5 . . ?
C19 C18 H18 120.5 . . ?
C18 C19 C20 121.8(3) . . ?
C18 C19 H19 119.1 . . ?
C20 C19 H19 119.1 . . ?
C19 C20 C15 119.1(2) . . ?
C19 C20 C24 117.7(2) . . ?
C15 C20 C24 123.2(2) . . ?
C23 C21 C16 111.9(3) . . ?
C23 C21 C22 109.6(3) . . ?
C16 C21 C22 111.9(2) . . ?
C23 C21 H21 107.8 . . ?
C16 C21 H21 107.8 . . ?
C22 C21 H21 107.8 . . ?
C21 C22 H22A 109.5 . . ?
C21 C22 H22B 109.5 . . ?
H22A C22 H22B 109.5 . . ?
C21 C22 H22C 109.5 . . ?
H22A C22 H22C 109.5 . . ?
H22B C22 H22C 109.5 . . ?
C21 C23 H23A 109.5 . . ?
C21 C23 H23B 109.5 . . ?
H23A C23 H23B 109.5 . . ?
C21 C23 H23C 109.5 . . ?
H23A C23 H23C 109.5 . . ?
H23B C23 H23C 109.5 . . ?
C20 C24 C25 111.8(2) . . ?
C20 C24 C26 111.9(2) . . ?
C25 C24 C26 109.4(2) . . ?
C20 C24 H24 107.9 . . ?
C25 C24 H24 107.9 . . ?
C26 C24 H24 107.9 . . ?
C24 C25 H25A 109.5 . . ?
C24 C25 H25B 109.5 . . ?
H25A C25 H25B 109.5 . . ?
C24 C25 H25C 109.5 . . ?
H25A C25 H25C 109.5 . . ?
H25B C25 H25C 109.5 . . ?
C24 C26 H26A 109.5 . . ?
C24 C26 H26B 109.5 . . ?
H26A C26 H26B 109.5 . . ?
C24 C26 H26C 109.5 . . ?
H26A C26 H26C 109.5 . . ?
H26B C26 H26C 109.5 . . ?
C28 C27 C32 119.5(2) . . ?
C28 C27 N2 120.6(2) . . ?
C32 C27 N2 119.8(2) . . ?
C29 C28 C27 118.8(3) . . ?
C29 C28 C33 117.7(2) . . ?
C27 C28 C33 123.5(2) . . ?
C30 C29 C28 122.1(3) . . ?
C30 C29 H29 118.9 . . ?
C28 C29 H29 118.9 . . ?
C29 C30 C31 119.1(3) . . ?
C29 C30 H30 120.4 . . ?
C31 C30 H30 120.4 . . ?
C30 C31 C32 121.5(3) . . ?
C30 C31 H31 119.3 . . ?
C32 C31 H31 119.3 . . ?
C31 C32 C27 119.0(3) . . ?
C31 C32 C36 117.2(2) . . ?
C27 C32 C36 123.8(2) . . ?
C28 C33 C35 111.5(2) . . ?
C28 C33 C34 111.1(2) . . ?
C35 C33 C34 108.6(2) . . ?
C28 C33 H33 108.5 . . ?
C35 C33 H33 108.5 . . ?
C34 C33 H33 108.5 . . ?
C33 C34 H34A 109.5 . . ?
C33 C34 H34B 109.5 . . ?
H34A C34 H34B 109.5 . . ?
C33 C34 H34C 109.5 . . ?
H34A C34 H34C 109.5 . . ?
H34B C34 H34C 109.5 . . ?
C33 C35 H35A 109.5 . . ?
C33 C35 H35B 109.5 . . ?
H35A C35 H35B 109.5 . . ?
C33 C35 H35C 109.5 . . ?
H35A C35 H35C 109.5 . . ?
H35B C35 H35C 109.5 . . ?
C32 C36 C38 111.1(3) . . ?
C32 C36 C37 111.9(3) . . ?
C38 C36 C37 109.3(3) . . ?
C32 C36 H36 108.1 . . ?
C38 C36 H36 108.1 . . ?
C37 C36 H36 108.1 . . ?
C36 C37 H37A 109.5 . . ?
C36 C37 H37B 109.5 . . ?
H37A C37 H37B 109.5 . . ?
C36 C37 H37C 109.5 . . ?
H37A C37 H37C 109.5 . . ?
H37B C37 H37C 109.5 . . ?
C36 C38 H38A 109.5 . . ?
C36 C38 H38B 109.5 . . ?
H38A C38 H38B 109.5 . . ?
C36 C38 H38C 109.5 . . ?
H38A C38 H38C 109.5 . . ?
H38B C38 H38C 109.5 . . ?
C40 C39 C44 114.7(2) . . ?
C40 C39 Ti1 129.10(19) . . ?
C44 C39 Ti1 115.43(17) . . ?
C41 C40 C39 122.4(3) . . ?
C41 C40 H40 118.8 . . ?
C39 C40 H40 118.8 . . ?
C42 C41 C40 121.0(3) . . ?
C42 C41 H41 119.5 . . ?
C40 C41 H41 119.5 . . ?
C41 C42 C43 118.8(3) . . ?
C41 C42 H42 120.6 . . ?
C43 C42 H42 120.6 . . ?
C42 C43 C44 119.6(3) . . ?
C42 C43 H43 120.2 . . ?
C44 C43 H43 120.2 . . ?
C43 C44 C39 123.3(2) . . ?
C43 C44 C45 118.9(2) . . ?
C39 C44 C45 117.8(2) . . ?
N3 C45 C44 121.0(2) . . ?
N3 C45 H45 119.5 . . ?
C44 C45 H45 119.5 . . ?
C51 C46 C47 121.5(3) . . ?
C51 C46 N3 120.3(3) . . ?
C47 C46 N3 118.2(2) . . ?
C48 C47 C46 117.6(3) . . ?
C48 C47 C54 120.5(3) . . ?
C46 C47 C54 121.8(3) . . ?
C49 C48 C47 121.4(3) . . ?
C49 C48 H48 119.3 . . ?
C47 C48 H48 119.3 . . ?
C50 C49 C48 120.5(3) . . ?
C50 C49 H49 119.8 . . ?
C48 C49 H49 119.8 . . ?
C49 C50 C51 121.2(3) . . ?
C49 C50 H50 119.4 . . ?
C51 C50 H50 119.4 . . ?
C46 C51 C50 117.8(3) . . ?
C46 C51 C52 121.7(3) . . ?
C50 C51 C52 120.5(3) . . ?
C53B C52 C51 113.3(5) . . ?
C53B C52 C53A 69.3(6) . . ?
C51 C52 C53A 112.7(3) . . ?
C53B C52 H52A 42.0 . . ?
C51 C52 H52A 109.1 . . ?
C53A C52 H52A 109.1 . . ?
C53B C52 H52B 134.3 . . ?
C51 C52 H52B 109.1 . . ?
C53A C52 H52B 109.1 . . ?
H52A C52 H52B 107.8 . . ?
C53B C52 H52C 108.9 . . ?
C51 C52 H52C 108.9 . . ?
C53A C52 H52C 42.1 . . ?
H52A C52 H52C 139.7 . . ?
H52B C52 H52C 71.4 . . ?
C53B C52 H52D 108.9 . . ?
C51 C52 H52D 108.9 . . ?
C53A C52 H52D 134.9 . . ?
H52A C52 H52D 71.7 . . ?
H52B C52 H52D 38.7 . . ?
H52C C52 H52D 107.7 . . ?
C52 C53A H52C 38.9 . . ?
C52 C53A H53A 109.5 . . ?
H52C C53A H53A 102.3 . . ?
C52 C53A H53B 109.5 . . ?
H52C C53A H53B 76.8 . . ?
C52 C53A H53C 109.5 . . ?
H52C C53A H53C 142.6 . . ?
C52 C53B H53D 109.5 . . ?
C52 C53B H53E 109.5 . . ?
H53D C53B H53E 109.5 . . ?
C52 C53B H53F 109.5 . . ?
H53D C53B H53F 109.5 . . ?
H53E C53B H53F 109.5 . . ?
C55B C54 C47 107.9(5) . . ?
C55B C54 C55A 63.6(6) . . ?
C47 C54 C55A 120.2(4) . . ?
C55B C54 H54A 50.7 . . ?
C47 C54 H54A 107.3 . . ?
C55A C54 H54A 107.3 . . ?
C55B C54 H54B 142.9 . . ?
C47 C54 H54B 107.3 . . ?
C55A C54 H54B 107.3 . . ?
H54A C54 H54B 106.9 . . ?
C55B C54 H54C 110.1 . . ?
C47 C54 H54C 110.1 . . ?
C55A C54 H54C 46.6 . . ?
H54A C54 H54C 142.1 . . ?
H54B C54 H54C 67.7 . . ?
C55B C54 H54D 110.2 . . ?
C47 C54 H54D 110.1 . . ?
C55A C54 H54D 128.8 . . ?
H54A C54 H54D 63.0 . . ?
H54B C54 H54D 45.0 . . ?
H54C C54 H54D 108.4 . . ?
C54 C55A H54C 39.7 . . ?
C54 C55A H55A 109.5 . . ?
H54C C55A H55A 103.7 . . ?
C54 C55A H55B 109.5 . . ?
H54C C55A H55B 75.3 . . ?
C54 C55A H55C 109.5 . . ?
H54C C55A H55C 141.9 . . ?
C54 C55B H55D 109.5 . . ?
C54 C55B H55E 109.5 . . ?
H55D C55B H55E 109.5 . . ?
C54 C55B H55F 109.5 . . ?
H55D C55B H55F 109.5 . . ?
H55E C55B H55F 109.5 . . ?
O2 C56 C57 111.2(2) . . ?
O2 C56 C58 109.8(2) . . ?
C57 C56 C58 111.6(3) . . ?
O2 C56 H56 108.0 . . ?
C57 C56 H56 108.0 . . ?
C58 C56 H56 108.0 . . ?
C56 C57 H57A 109.5 . . ?
C56 C57 H57B 109.5 . . ?
H57A C57 H57B 109.5 . . ?
C56 C57 H57C 109.5 . . ?
H57A C57 H57C 109.5 . . ?
H57B C57 H57C 109.5 . . ?
C56 C58 H58A 109.5 . . ?
C56 C58 H58B 109.5 . . ?
H58A C58 H58B 109.5 . . ?
C56 C58 H58C 109.5 . . ?
H58A C58 H58C 109.5 . . ?
H58B C58 H58C 109.5 . . ?
Cl2A C59 Cl1B 21.6(3) . . ?
Cl2A C59 Cl1A 111.1(3) . . ?
Cl1B C59 Cl1A 89.4(3) . . ?
Cl2A C59 Cl2B 79.4(3) . . ?
Cl1B C59 Cl2B 101.1(3) . . ?
Cl1A C59 Cl2B 169.5(3) . . ?
Cl2A C59 H59A 109.4 . . ?
Cl1B C59 H59A 120.1 . . ?
Cl1A C59 H59A 109.4 . . ?
Cl2B C59 H59A 64.4 . . ?
Cl2A C59 H59B 109.4 . . ?
Cl1B C59 H59B 118.3 . . ?
Cl1A C59 H59B 109.4 . . ?
Cl2B C59 H59B 66.6 . . ?
H59A C59 H59B 108.0 . . ?
Cl2A C59 H59C 120.7 . . ?
Cl1B C59 H59C 111.3 . . ?
Cl1A C59 H59C 64.5 . . ?
Cl2B C59 H59C 111.8 . . ?
H59A C59 H59C 128.3 . . ?
H59B C59 H59C 45.3 . . ?
Cl2A C59 H59D 119.9 . . ?
Cl1B C59 H59D 111.5 . . ?
Cl1A C59 H59D 62.8 . . ?
Cl2B C59 H59D 111.5 . . ?
H59A C59 H59D 47.1 . . ?
H59B C59 H59D 129.6 . . ?
H59C C59 H59D 109.4 . . ?
C59 Cl1A H59C 32.2 . . ?
C59 Cl1A H59D 32.3 . . ?
H59C Cl1A H59D 58.1 . . ?
C15 N1 C1 118.08(19) . . ?
C15 N1 Ti1 125.18(15) . . ?
C1 N1 Ti1 115.59(15) . . ?
C27 N2 C14 111.40(19) . . ?
C27 N2 Ti1 130.37(16) . . ?
C14 N2 Ti1 115.87(15) . . ?
C45 N3 C46 115.9(2) . . ?
C45 N3 Ti1 111.01(17) . . ?
C46 N3 Ti1 129.41(16) . . ?
C56 O2 Ti1 151.88(17) . . ?
O2 Ti1 N1 95.01(8) . . ?
O2 Ti1 N2 134.37(9) . . ?
N1 Ti1 N2 83.35(9) . . ?
O2 Ti1 C39 123.65(9) . . ?
N1 Ti1 C39 104.57(9) . . ?
N2 Ti1 C39 100.50(9) . . ?
O2 Ti1 N3 81.18(8) . . ?
N1 Ti1 N3 173.90(8) . . ?
N2 Ti1 N3 102.72(8) . . ?
C39 Ti1 N3 73.99(8) . . ?

loop_
_geom_bond_atom_site_label_1
_geom_bond_atom_site_label_2
_geom_bond_distance
_geom_bond_site_symmetry_2
_geom_bond_publ_flag
C1 N1 1.491(3) . ?
C1 C2 1.529(3) . ?
C1 C14 1.536(4) . ?
C1 H1 1.0000 . ?
C2 C3 1.389(4) . ?
C2 C7 1.397(4) . ?
C3 C4 1.389(4) . ?
C3 H3 0.9500 . ?
C4 C5 1.381(5) . ?
C4 H4 0.9500 . ?
C5 C6 1.374(5) . ?
C5 H5 0.9500 . ?
C6 C7 1.408(4) . ?
C6 H6 0.9500 . ?
C7 C8 1.474(4) . ?
C8 C13 1.406(4) . ?
C8 C9 1.407(4) . ?
C9 C10 1.378(5) . ?
C9 H9 0.9500 . ?
C10 C11 1.382(5) . ?
C10 H10 0.9500 . ?
C11 C12 1.391(4) . ?
C11 H11 0.9500 . ?
C12 C13 1.394(4) . ?
C12 H12 0.9500 . ?
C13 C14 1.523(3) . ?
C14 N2 1.503(3) . ?
C14 H14 1.0000 . ?
C15 C20 1.421(4) . ?
C15 C16 1.422(3) . ?
C15 N1 1.436(3) . ?
C16 C17 1.388(4) . ?
C16 C21 1.535(4) . ?
C17 C18 1.378(4) . ?
C17 H17 0.9500 . ?
C18 C19 1.381(4) . ?
C18 H18 0.9500 . ?
C19 C20 1.393(4) . ?
C19 H19 0.9500 . ?
C20 C24 1.525(4) . ?
C21 C23 1.518(4) . ?
C21 C22 1.539(4) . ?
C21 H21 1.0000 . ?
C22 H22A 0.9800 . ?
C22 H22B 0.9800 . ?
C22 H22C 0.9800 . ?
C23 H23A 0.9800 . ?
C23 H23B 0.9800 . ?
C23 H23C 0.9800 . ?
C24 C25 1.533(4) . ?
C24 C26 1.535(4) . ?
C24 H24 1.0000 . ?
C25 H25A 0.9800 . ?
C25 H25B 0.9800 . ?
C25 H25C 0.9800 . ?
C26 H26A 0.9800 . ?
C26 H26B 0.9800 . ?
C26 H26C 0.9800 . ?
C27 C28 1.412(4) . ?
C27 C32 1.417(4) . ?
C27 N2 1.440(3) . ?
C28 C29 1.391(4) . ?
C28 C33 1.524(4) . ?
C29 C30 1.376(4) . ?
C29 H29 0.9500 . ?
C30 C31 1.382(4) . ?
C30 H30 0.9500 . ?
C31 C32 1.395(4) . ?
C31 H31 0.9500 . ?
C32 C36 1.521(4) . ?
C33 C35 1.533(4) . ?
C33 C34 1.535(4) . ?
C33 H33 1.0000 . ?
C34 H34A 0.9800 . ?
C34 H34B 0.9800 . ?
C34 H34C 0.9800 . ?
C35 H35A 0.9800 . ?
C35 H35B 0.9800 . ?
C35 H35C 0.9800 . ?
C36 C38 1.540(5) . ?
C36 C37 1.541(5) . ?
C36 H36 1.0000 . ?
C37 H37A 0.9800 . ?
C37 H37B 0.9800 . ?
C37 H37C 0.9800 . ?
C38 H38A 0.9800 . ?
C38 H38B 0.9800 . ?
C38 H38C 0.9800 . ?
C39 C40 1.401(4) . ?
C39 C44 1.407(4) . ?
C39 Ti1 2.197(2) . ?
C40 C41 1.392(4) . ?
C40 H40 0.9500 . ?
C41 C42 1.378(4) . ?
C41 H41 0.9500 . ?
C42 C43 1.383(4) . ?
C42 H42 0.9500 . ?
C43 C44 1.397(4) . ?
C43 H43 0.9500 . ?
C44 C45 1.459(4) . ?
C45 N3 1.281(3) . ?
C45 H45 0.9500 . ?
C46 C51 1.399(4) . ?
C46 C47 1.412(4) . ?
C46 N3 1.448(3) . ?
C47 C48 1.395(4) . ?
C47 C54 1.510(5) . ?
C48 C49 1.372(5) . ?
C48 H48 0.9500 . ?
C49 C50 1.368(6) . ?
C49 H49 0.9500 . ?
C50 C51 1.404(4) . ?
C50 H50 0.9500 . ?
C51 C52 1.504(5) . ?
C52 C53B 1.477(10) . ?
C52 C53A 1.527(7) . ?
C52 H52A 0.9900 . ?
C52 H52B 0.9900 . ?
C52 H52C 0.9700 . ?
C52 H52D 0.9700 . ?
C53A H52C 1.0365 . ?
C53A H53A 0.9800 . ?
C53A H53B 0.9800 . ?
C53A H53C 0.9800 . ?
C53B H53D 0.9800 . ?
C53B H53E 0.9800 . ?
C53B H53F 0.9800 . ?
C54 C55B 1.484(11) . ?
C54 C55A 1.517(6) . ?
C54 H54A 0.9900 . ?
C54 H54B 0.9900 . ?
C54 H54C 0.9700 . ?
C54 H54D 0.9700 . ?
C55A H54C 1.1051 . ?
C55A H55A 0.9800 . ?
C55A H55B 0.9800 . ?
C55A H55C 0.9800 . ?
C55B H55D 0.9800 . ?
C55B H55E 0.9800 . ?
C55B H55F 0.9800 . ?
C56 O2 1.422(3) . ?
C56 C57 1.503(4) . ?
C56 C58 1.510(4) . ?
C56 H56 1.0000 . ?
C57 H57A 0.9800 . ?
C57 H57B 0.9800 . ?
C57 H57C 0.9800 . ?
C58 H58A 0.9800 . ?
C58 H58B 0.9800 . ?
C58 H58C 0.9800 . ?
C59 Cl2A 1.685(5) . ?
C59 Cl1B 1.727(5) . ?
C59 Cl1A 1.810(5) . ?
C59 Cl2B 1.916(5) . ?
C59 H59A 0.9900 . ?
C59 H59B 0.9900 . ?
C59 H59C 0.9700 . ?
C59 H59D 0.9700 . ?
Cl1A H59C 1.6440 . ?
Cl1A H59D 1.6160 . ?
N1 Ti1 1.938(2) . ?
N2 Ti1 1.945(2) . ?
N3 Ti1 2.423(2) . ?
O2 Ti1 1.8188(17) . ?

loop_
_geom_torsion_atom_site_label_1
_geom_torsion_atom_site_label_2
_geom_torsion_atom_site_label_3
_geom_torsion_atom_site_label_4
_geom_torsion
_geom_torsion_site_symmetry_1
_geom_torsion_site_symmetry_2
_geom_torsion_site_symmetry_3
_geom_torsion_site_symmetry_4
_geom_torsion_publ_flag
N1 C1 C2 C3 47.1(3) . . . . ?
C14 C1 C2 C3 170.1(2) . . . . ?
N1 C1 C2 C7 -136.2(2) . . . . ?
C14 C1 C2 C7 -13.2(3) . . . . ?
C7 C2 C3 C4 6.4(4) . . . . ?
C1 C2 C3 C4 -176.8(2) . . . . ?
C2 C3 C4 C5 0.4(4) . . . . ?
C3 C4 C5 C6 -4.2(4) . . . . ?
C4 C5 C6 C7 1.1(5) . . . . ?
C3 C2 C7 C6 -9.2(4) . . . . ?
C1 C2 C7 C6 174.1(2) . . . . ?
C3 C2 C7 C8 165.8(2) . . . . ?
C1 C2 C7 C8 -10.9(4) . . . . ?
C5 C6 C7 C2 5.6(4) . . . . ?
C5 C6 C7 C8 -169.3(3) . . . . ?
C2 C7 C8 C13 16.3(4) . . . . ?
C6 C7 C8 C13 -168.9(3) . . . . ?
C2 C7 C8 C9 -157.7(3) . . . . ?
C6 C7 C8 C9 17.1(4) . . . . ?
C13 C8 C9 C10 0.9(4) . . . . ?
C7 C8 C9 C10 175.0(3) . . . . ?
C8 C9 C10 C11 -1.2(5) . . . . ?
C9 C10 C11 C12 0.4(5) . . . . ?
C10 C11 C12 C13 0.9(5) . . . . ?
C11 C12 C13 C8 -1.2(4) . . . . ?
C11 C12 C13 C14 -178.7(3) . . . . ?
C9 C8 C13 C12 0.4(4) . . . . ?
C7 C8 C13 C12 -173.8(2) . . . . ?
C9 C8 C13 C14 177.8(3) . . . . ?
C7 C8 C13 C14 3.6(4) . . . . ?
C12 C13 C14 N2 -83.3(3) . . . . ?
C8 C13 C14 N2 99.2(3) . . . . ?
C12 C13 C14 C1 150.5(2) . . . . ?
C8 C13 C14 C1 -26.9(3) . . . . ?
N1 C1 C14 N2 27.2(3) . . . . ?
C2 C1 C14 N2 -97.7(2) . . . . ?
N1 C1 C14 C13 155.5(2) . . . . ?
C2 C1 C14 C13 30.6(3) . . . . ?
C20 C15 C16 C17 -0.3(4) . . . . ?
N1 C15 C16 C17 -176.8(2) . . . . ?
C20 C15 C16 C21 177.8(2) . . . . ?
N1 C15 C16 C21 1.3(4) . . . . ?
C15 C16 C17 C18 2.1(4) . . . . ?
C21 C16 C17 C18 -176.1(3) . . . . ?
C16 C17 C18 C19 -1.9(4) . . . . ?
C17 C18 C19 C20 -0.2(4) . . . . ?
C18 C19 C20 C15 2.0(4) . . . . ?
C18 C19 C20 C24 -177.7(3) . . . . ?
C16 C15 C20 C19 -1.7(4) . . . . ?
N1 C15 C20 C19 174.9(2) . . . . ?
C16 C15 C20 C24 178.0(2) . . . . ?
N1 C15 C20 C24 -5.4(3) . . . . ?
C17 C16 C21 C23 -67.1(3) . . . . ?
C15 C16 C21 C23 114.7(3) . . . . ?
C17 C16 C21 C22 56.3(3) . . . . ?
C15 C16 C21 C22 -121.9(3) . . . . ?
C19 C20 C24 C25 53.9(3) . . . . ?
C15 C20 C24 C25 -125.8(3) . . . . ?
C19 C20 C24 C26 -69.2(3) . . . . ?
C15 C20 C24 C26 111.1(3) . . . . ?
C32 C27 C28 C29 -3.1(4) . . . . ?
N2 C27 C28 C29 173.0(2) . . . . ?
C32 C27 C28 C33 176.4(2) . . . . ?
N2 C27 C28 C33 -7.6(4) . . . . ?
C27 C28 C29 C30 0.7(4) . . . . ?
C33 C28 C29 C30 -178.8(3) . . . . ?
C28 C29 C30 C31 1.7(5) . . . . ?
C29 C30 C31 C32 -1.8(5) . . . . ?
C30 C31 C32 C27 -0.6(4) . . . . ?
C30 C31 C32 C36 178.7(3) . . . . ?
C28 C27 C32 C31 3.0(4) . . . . ?
N2 C27 C32 C31 -173.1(2) . . . . ?
C28 C27 C32 C36 -176.2(3) . . . . ?
N2 C27 C32 C36 7.7(4) . . . . ?
C29 C28 C33 C35 -62.7(3) . . . . ?
C27 C28 C33 C35 117.8(3) . . . . ?
C29 C28 C33 C34 58.5(3) . . . . ?
C27 C28 C33 C34 -120.9(3) . . . . ?
C31 C32 C36 C38 -54.5(4) . . . . ?
C27 C32 C36 C38 124.7(3) . . . . ?
C31 C32 C36 C37 68.0(4) . . . . ?
C27 C32 C36 C37 -112.8(3) . . . . ?
C44 C39 C40 C41 -0.4(4) . . . . ?
Ti1 C39 C40 C41 168.9(2) . . . . ?
C39 C40 C41 C42 0.6(5) . . . . ?
C40 C41 C42 C43 0.2(5) . . . . ?
C41 C42 C43 C44 -1.2(4) . . . . ?
C42 C43 C44 C39 1.4(4) . . . . ?
C42 C43 C44 C45 -179.7(3) . . . . ?
C40 C39 C44 C43 -0.6(4) . . . . ?
Ti1 C39 C44 C43 -171.5(2) . . . . ?
C40 C39 C44 C45 -179.4(2) . . . . ?
Ti1 C39 C44 C45 9.7(3) . . . . ?
C43 C44 C45 N3 171.0(2) . . . . ?
C39 C44 C45 N3 -10.1(4) . . . . ?
C51 C46 C47 C48 3.2(4) . . . . ?
N3 C46 C47 C48 -175.7(3) . . . . ?
C51 C46 C47 C54 -177.2(3) . . . . ?
N3 C46 C47 C54 4.0(4) . . . . ?
C46 C47 C48 C49 -0.1(5) . . . . ?
C54 C47 C48 C49 -179.8(3) . . . . ?
C47 C48 C49 C50 -1.7(5) . . . . ?
C48 C49 C50 C51 0.5(5) . . . . ?
C47 C46 C51 C50 -4.3(4) . . . . ?
N3 C46 C51 C50 174.5(3) . . . . ?
C47 C46 C51 C52 172.9(3) . . . . ?
N3 C46 C51 C52 -8.3(4) . . . . ?
C49 C50 C51 C46 2.4(5) . . . . ?
C49 C50 C51 C52 -174.8(3) . . . . ?
C46 C51 C52 C53B -177.2(6) . . . . ?
C50 C51 C52 C53B -0.1(7) . . . . ?
C46 C51 C52 C53A -100.9(4) . . . . ?
C50 C51 C52 C53A 76.2(4) . . . . ?
C48 C47 C54 C55B -68.8(6) . . . . ?
C46 C47 C54 C55B 111.5(6) . . . . ?
C48 C47 C54 C55A 0.6(5) . . . . ?
C46 C47 C54 C55A -179.1(4) . . . . ?
C20 C15 N1 C1 124.1(2) . . . . ?
C16 C15 N1 C1 -59.4(3) . . . . ?
C20 C15 N1 Ti1 -68.7(3) . . . . ?
C16 C15 N1 Ti1 107.8(2) . . . . ?
C2 C1 N1 C15 -94.6(2) . . . . ?
C14 C1 N1 C15 138.1(2) . . . . ?
C2 C1 N1 Ti1 97.0(2) . . . . ?
C14 C1 N1 Ti1 -30.3(2) . . . . ?
C28 C27 N2 C14 -103.9(3) . . . . ?
C32 C27 N2 C14 72.1(3) . . . . ?
C28 C27 N2 Ti1 94.6(3) . . . . ?
C32 C27 N2 Ti1 -89.3(3) . . . . ?
C13 C14 N2 C27 52.7(3) . . . . ?
C1 C14 N2 C27 -179.03(19) . . . . ?
C13 C14 N2 Ti1 -142.84(18) . . . . ?
C1 C14 N2 Ti1 -14.6(2) . . . . ?
C44 C45 N3 C46 165.6(2) . . . . ?
C44 C45 N3 Ti1 5.0(3) . . . . ?
C51 C46 N3 C45 111.1(3) . . . . ?
C47 C46 N3 C45 -70.0(3) . . . . ?
C51 C46 N3 Ti1 -92.5(3) . . . . ?
C47 C46 N3 Ti1 86.3(3) . . . . ?
C57 C56 O2 Ti1 146.4(3) . . . . ?
C58 C56 O2 Ti1 -89.6(4) . . . . ?
C56 O2 Ti1 N1 -49.6(4) . . . . ?
C56 O2 Ti1 N2 36.0(4) . . . . ?
C56 O2 Ti1 C39 -160.8(4) . . . . ?
C56 O2 Ti1 N3 135.2(4) . . . . ?
C15 N1 Ti1 O2 -14.8(2) . . . . ?
C1 N1 Ti1 O2 152.66(16) . . . . ?
C15 N1 Ti1 N2 -149.0(2) . . . . ?
C1 N1 Ti1 N2 18.51(16) . . . . ?
C15 N1 Ti1 C39 111.88(19) . . . . ?
C1 N1 Ti1 C39 -80.65(17) . . . . ?
C15 N1 Ti1 N3 36.3(8) . . . . ?
C1 N1 Ti1 N3 -156.3(7) . . . . ?
C27 N2 Ti1 O2 68.8(2) . . . . ?
C14 N2 Ti1 O2 -91.97(19) . . . . ?
C27 N2 Ti1 N1 159.4(2) . . . . ?
C14 N2 Ti1 N1 -1.46(16) . . . . ?
C27 N2 Ti1 C39 -97.0(2) . . . . ?
C14 N2 Ti1 C39 102.20(17) . . . . ?
C27 N2 Ti1 N3 -21.2(2) . . . . ?
C14 N2 Ti1 N3 177.97(15) . . . . ?
C40 C39 Ti1 O2 118.0(2) . . . . ?
C44 C39 Ti1 O2 -72.7(2) . . . . ?
C40 C39 Ti1 N1 11.6(3) . . . . ?
C44 C39 Ti1 N1 -179.05(17) . . . . ?
C40 C39 Ti1 N2 -74.2(2) . . . . ?
C44 C39 Ti1 N2 95.17(19) . . . . ?
C40 C39 Ti1 N3 -174.5(3) . . . . ?
C44 C39 Ti1 N3 -5.19(17) . . . . ?
C45 N3 Ti1 O2 129.06(19) . . . . ?
C46 N3 Ti1 O2 -28.2(2) . . . . ?
C45 N3 Ti1 N1 77.4(8) . . . . ?
C46 N3 Ti1 N1 -79.9(8) . . . . ?
C45 N3 Ti1 N2 -97.28(19) . . . . ?
C46 N3 Ti1 N2 105.5(2) . . . . ?
C45 N3 Ti1 C39 0.17(18) . . . . ?
C46 N3 Ti1 C39 -157.1(2) . . . . ?
